data_9007526
loop_
_publ_author_name
'Marumo, F.'
'Syono, Y.'

_publ_section_title
;
 The crystal structure of Zn2SiO4-II, a high-pressure phase of willemite
;
_journal_name_full 'Acta Crystallographica, Section B'
_journal_page_first 1868
_journal_page_last 1870
_journal_paper_doi 10.1107/S0567740871005004
_journal_volume 27
_journal_year 1971
_chemical_formula_structural Zn2SiO4
_chemical_formula_sum 'O4 Si Zn2'
_chemical_name_mineral Willemite
_space_group_IT_number 122
_symmetry_space_group_name_Hall 'I -4 2bw'
_symmetry_space_group_name_H-M 'I -4 2 d'
_cell_angle_alpha 90
_cell_angle_beta 90
_cell_angle_gamma 90
_cell_length_a 7.0069
_cell_length_b 7.0069
_cell_length_c 6.4637
_cell_formula_units_Z 4
_cell_volume 317.346
_database_code_amcsd 0009399
_exptl_crystal_density_diffrn 4.665
_cod_original_formula_sum 'Zn2 Si O4'
_cod_database_code 9007526

loop_
_space_group_symop_operation_xyz
x,y,z
1/2+x,1/2+y,1/2+z
1/2-y,-x,3/4+z
-y,1/2-x,1/4+z
y,-x,-z
1/2+y,1/2-x,1/2-z
-x,1/2+y,1/4-z
1/2-x,+y,3/4-z
-x,-y,z
1/2-x,1/2-y,1/2+z
1/2+y,x,3/4+z
+y,1/2+x,1/4+z
-y,x,-z
1/2-y,1/2+x,1/2-z
x,1/2-y,1/4-z
1/2+x,-y,3/4-z

loop_
_atom_site_aniso_label
_atom_site_aniso_U_11
_atom_site_aniso_U_22
_atom_site_aniso_U_33
_atom_site_aniso_U_12
_atom_site_aniso_U_13
_atom_site_aniso_U_23
Zn 0.00075 0.00199 0.00381 0.00000 0.00000 0.00046
Si 0.00199 0.00199 0.00381 0.00000 0.00000 0.00000
O 0.00846 0.01219 0.01439 -0.00025 -0.00023 -0.00092

loop_
_atom_site_label
_atom_site_fract_x
_atom_site_fract_y
_atom_site_fract_z
Zn 0.15700 0.25000 0.12500
Si 0.00000 0.00000 0.50000
O 0.30790 0.48900 0.13760

loop_
_cod_related_entry_id
_cod_related_entry_database
_cod_related_entry_code
1 AMCSD 0009399
